data_7214085
loop_
_publ_author_name
'Emerson, Adrian J.'
'Edwards, Alison J.'
'Batten, Stuart R.'
'Turner, David R.'

_publ_section_title
;
 A neutron diffraction study of hydrogen bonding in isostructural
 potassium and ammonium lanthanoidates
;
_journal_issue 9
_journal_name_full CrystEngComm
_journal_page_first 1625
_journal_paper_doi 10.1039/c3ce42031k
_journal_volume 16
_journal_year 2014
_chemical_formula_moiety
;
C16 H16 Dy N12 O8, C12 H24 O6, 3(H2 O), H4 N
;
_chemical_formula_sum 'C28 H50 Dy N13 O17'
_chemical_formula_weight 1003.28
_chemical_name_common NH4[Dy(cdm)4(H2O)4].18c6.3H2O
_chemical_name_systematic
;
 ?
;
_space_group_crystal_system monoclinic
_space_group_IT_number 14
_space_group_name_Hall '-P 2yn'
_space_group_name_H-M_alt 'P 1 21/n 1'
_symmetry_space_group_name_Hall '-P 2yn'
_symmetry_space_group_name_H-M 'P 1 21/n 1'
_atom_sites_solution_hydrogens difmap
_audit_creation_method SHELXL-2013
_cell_angle_alpha 90
_cell_angle_beta 112.907(4)
_cell_angle_gamma 90
_cell_formula_units_Z 4
_cell_length_a 13.2276(5)
_cell_length_b 24.2200(8)
_cell_length_c 14.1006(5)
_cell_measurement_temperature 123(2)
_cell_volume 4161.2(3)
_computing_cell_refinement 'LaueG (Piltz, 2011)'
_computing_data_collection 'MAATEL/ANSTO control program'
_computing_data_reduction
;
argonne_boxes (Wilkinson et al., 1988) & LaueG (Piltz, 2011)
;
_computing_structure_refinement 'SHELXL-2013 (Sheldrick, 2013)'
_computing_structure_solution 'From X-ray data'
_diffrn_ambient_temperature 123(2)
_diffrn_measured_fraction_theta_full 0.765
_diffrn_measured_fraction_theta_max 0.755
_diffrn_measurement_details '30 images, exposure time 40 minutes'
_diffrn_measurement_device 'Laue image-plate diffractometer'
_diffrn_measurement_device_type KOALA
_diffrn_measurement_method Laue
_diffrn_radiation_probe neutron
_diffrn_radiation_type neutron
_diffrn_radiation_wavelength 0.85-1.7
_diffrn_reflns_av_R_equivalents 0.1122
_diffrn_reflns_av_unetI/netI 0.0524
_diffrn_reflns_Laue_measured_fraction_full 0.765
_diffrn_reflns_Laue_measured_fraction_max 0.755
_diffrn_reflns_limit_h_max 16
_diffrn_reflns_limit_h_min -16
_diffrn_reflns_limit_k_max 16
_diffrn_reflns_limit_k_min -16
_diffrn_reflns_limit_l_max 16
_diffrn_reflns_limit_l_min -16
_diffrn_reflns_number 112955
_diffrn_reflns_point_group_measured_fraction_full 0.765
_diffrn_reflns_point_group_measured_fraction_max 0.755
_diffrn_reflns_reduction_process 'LaueG (Piltz, 2011)'
_diffrn_reflns_theta_full 27.500
_diffrn_reflns_theta_max 28.453
_diffrn_reflns_theta_min 1.871
_diffrn_source 'nuclear reactor'
_diffrn_source_details 'thermal neutrons, supermirror guides'
_diffrn_source_type 'OPAL reactor, ANSTO, Lucas Heights, Australia'
_exptl_absorpt_coefficient_mu 0.000
_exptl_absorpt_correction_type none
_exptl_crystal_colour colourless
_exptl_crystal_density_diffrn 1.601
_exptl_crystal_description block
_exptl_crystal_F_000 945
_exptl_crystal_size_max 1.2
_exptl_crystal_size_mid 1.0
_exptl_crystal_size_min 1.0
_refine_diff_density_max 1.005
_refine_diff_density_min -0.985
_refine_diff_density_rms 0.220
_refine_ls_extinction_method none
_refine_ls_goodness_of_fit_ref 1.675
_refine_ls_hydrogen_treatment refall
_refine_ls_matrix_type full
_refine_ls_number_parameters 982
_refine_ls_number_reflns 7928
_refine_ls_number_restraints 0
_refine_ls_restrained_S_all 1.675
_refine_ls_R_factor_all 0.1060
_refine_ls_R_factor_gt 0.0750
_refine_ls_shift/su_max 0.001
_refine_ls_shift/su_mean 0.000
_refine_ls_structure_factor_coef Fsqd
_refine_ls_weighting_details
;
 w=1/[\s^2^(Fo^2^)+(0.1000P)^2^]
 where P=(Fo^2^+2Fc^2^)/3
;
_refine_ls_weighting_scheme calc
_refine_ls_wR_factor_gt 0.2014
_refine_ls_wR_factor_ref 0.2150
_reflns_Friedel_coverage 0.000
_reflns_number_gt 6418
_reflns_number_total 7928
_reflns_threshold_expression 'I > 2\s(I)'
_cod_data_source_file c3ce42031k.txt
_cod_data_source_block NH4DyNeut
_cod_database_code 7214085
_shelx_space_group_comment
;
The symmetry employed for this shelxl refinement is uniquely defined
by the following loop, which should always be used as a source of
symmetry information in preference to the above space-group names.
They are only intended as comments.
;
_diffrn_detector_area_resol_max 1.33
_shelxl_version_number 2013-2

loop_
_space_group_symop_operation_xyz
'x, y, z'
'-x+1/2, y+1/2, -z+1/2'
'-x, -y, -z'
'x-1/2, -y-1/2, z-1/2'

loop_
_atom_site_label
_atom_site_type_symbol
_atom_site_fract_x
_atom_site_fract_y
_atom_site_fract_z
_atom_site_U_iso_or_equiv
_atom_site_adp_type
_atom_site_occupancy
_atom_site_site_symmetry_order
_atom_site_calc_flag
Dy1 Dy 0.74665(8) 0.13458(3) 0.07899(7) 0.0093(2) Uani 1 1 d
O1 O 0.7713(3) 0.04462(12) 0.0266(2) 0.0156(6) Uani 1 1 d
O2 O 0.9330(2) 0.14940(12) 0.1380(2) 0.0146(6) Uani 1 1 d
O3 O 0.7199(3) 0.22840(11) 0.0362(2) 0.0149(6) Uani 1 1 d
O4 O 0.5754(3) 0.12676(12) -0.0655(2) 0.0162(6) Uani 1 1 d
O5 O 0.7919(3) 0.14547(13) -0.0725(2) 0.0181(7) Uani 1 1 d
H1 H 0.8650(7) 0.1345(3) -0.0642(5) 0.0345(14) Uani 1 1 d
H2 H 0.7806(6) 0.1805(3) -0.1077(5) 0.0329(14) Uani 1 1 d
O6 O 0.7757(4) 0.18966(14) 0.2315(3) 0.0258(8) Uani 1 1 d
H3 H 0.7591(6) 0.1713(3) 0.2842(5) 0.0344(14) Uani 1 1 d
H4 H 0.7802(6) 0.2288(2) 0.2422(4) 0.0302(13) Uani 1 1 d
O7 O 0.6033(3) 0.10755(17) 0.1363(3) 0.0275(8) Uani 1 1 d
H5 H 0.6255(6) 0.1110(3) 0.2106(4) 0.0361(15) Uani 1 1 d
H6 H 0.5252(6) 0.1034(3) 0.1059(5) 0.0348(15) Uani 1 1 d
O8 O 0.8239(3) 0.08061(12) 0.2299(2) 0.0171(7) Uani 1 1 d
H7 H 0.7974(5) 0.0447(2) 0.2413(5) 0.0317(14) Uani 1 1 d
H8 H 0.8903(5) 0.0907(2) 0.2882(4) 0.0275(13) Uani 1 1 d
O9 O 0.6900(3) 0.12948(15) 0.3451(3) 0.0243(8) Uani 1 1 d
H9 H 0.7229(6) 0.0985(3) 0.3897(5) 0.0395(16) Uani 1 1 d
H10 H 0.6416(7) 0.1470(3) 0.3727(5) 0.0397(16) Uani 1 1 d
O10 O 0.7692(3) 0.03947(13) 0.4796(3) 0.0240(7) Uani 1 1 d
O11 O 0.9370(3) 0.07325(15) 0.6795(3) 0.0286(8) Uani 1 1 d
O12 O 0.9387(4) 0.18687(16) 0.6281(3) 0.0327(9) Uani 1 1 d
O13 O 0.7365(4) 0.23971(18) 0.5402(3) 0.0402(11) Uani 1 1 d
O14 O 0.5432(4) 0.1793(2) 0.4127(3) 0.0429(11) Uani 1 1 d
O15 O 0.5563(3) 0.0659(2) 0.4491(3) 0.0372(10) Uani 1 1 d
O16 O 0.7568(8) 0.0355(3) 0.7786(6) 0.084(3) Uani 1 1 d
O17 O 0.5789(3) 0.14692(15) 0.7223(3) 0.0231(7) Uani 1 1 d
H17 H 0.6025(7) 0.1393(3) 0.7940(5) 0.0436(17) Uani 1 1 d
H18 H 0.5045(6) 0.1335(3) 0.6886(5) 0.0355(14) Uani 1 1 d
N1 N 0.95251(18) 0.02490(8) 0.10561(16) 0.0209(5) Uani 1 1 d
H1A H 0.9683(5) 0.0649(3) 0.1250(5) 0.0374(15) Uani 1 1 d
H1B H 1.0154(7) -0.0024(3) 0.1278(7) 0.040(2) Uani 1 1 d
N2 N 0.99116(19) -0.11153(8) 0.05242(17) 0.0243(5) Uani 1 1 d
N3 N 0.62966(18) -0.08174(9) -0.06915(17) 0.0258(5) Uani 1 1 d
N4 N 0.96356(19) 0.24086(8) 0.16489(16) 0.0203(5) Uani 1 1 d
H4A H 0.8829(6) 0.2482(2) 0.1273(6) 0.0332(16) Uani 1 1 d
H4B H 1.0144(6) 0.2734(2) 0.1925(5) 0.0354(14) Uani 1 1 d
N5 N 1.2483(2) 0.25835(9) 0.30120(18) 0.0270(5) Uani 1 1 d
N6 N 1.1867(2) 0.07945(9) 0.23561(19) 0.0305(5) Uani 1 1 d
N7 N 0.5449(2) 0.24456(8) -0.0700(2) 0.0280(6) Uani 1 1 d
H7A H 0.5338(6) 0.2042(2) -0.0805(5) 0.0391(16) Uani 1 1 d
H7B H 0.4865(6) 0.2705(3) -0.1134(6) 0.051(2) Uani 1 1 d
N8 N 0.5079(2) 0.38679(9) -0.10230(16) 0.0272(5) Uani 1 1 d
N9 N 0.85393(18) 0.36227(8) 0.09628(15) 0.0232(5) Uani 1 1 d
N10 N 0.53696(19) 0.03567(8) -0.08431(17) 0.0243(5) Uani 1 1 d
H10A H 0.6177(5) 0.0278(2) -0.0454(5) 0.0343(15) Uani 1 1 d
H10B H 0.4850(7) 0.0046(3) -0.1122(8) 0.048(2) Uani 1 1 d
N11 N 0.2653(2) 0.01925(10) -0.25139(18) 0.0294(6) Uani 1 1 d
N12 N 0.31651(18) 0.19807(8) -0.20321(15) 0.0230(5) Uani 1 1 d
N13 N 0.7271(2) 0.12876(9) 0.62176(19) 0.0268(5) Uani 1 1 d
H11 H 0.6768(7) 0.1072(3) 0.5590(5) 0.0479(18) Uani 1 1 d
H12 H 0.7431(8) 0.1672(4) 0.5978(7) 0.056(2) Uani 1 1 d
H13 H 0.6866(7) 0.1344(4) 0.6689(6) 0.0495(19) Uani 1 1 d
H14 H 0.7995(7) 0.1079(3) 0.6557(6) 0.052(2) Uani 1 1 d
C1 C 0.8490(2) 0.00935(10) 0.05133(19) 0.0136(5) Uani 1 1 d
C2 C 0.8277(2) -0.04687(10) 0.01967(18) 0.0151(5) Uani 1 1 d
C3 C 0.9154(2) -0.08358(10) 0.03630(19) 0.0157(5) Uani 1 1 d
C4 C 0.7190(2) -0.06597(10) -0.0299(2) 0.0176(6) Uani 1 1 d
C5 C 1.0001(2) 0.18889(10) 0.17244(18) 0.0139(5) Uani 1 1 d
C6 C 1.1155(2) 0.17869(10) 0.22053(19) 0.0144(5) Uani 1 1 d
C7 C 1.1895(2) 0.22209(11) 0.2643(2) 0.0180(6) Uani 1 1 d
C8 C 1.1548(2) 0.12454(11) 0.2288(2) 0.0198(6) Uani 1 1 d
C9 C 0.6448(2) 0.26269(11) -0.01142(19) 0.0153(6) Uani 1 1 d
C10 C 0.6645(2) 0.32081(10) -0.00410(19) 0.0165(6) Uani 1 1 d
C11 C 0.5800(2) 0.35746(10) -0.05733(19) 0.0184(6) Uani 1 1 d
C12 C 0.7691(2) 0.34232(10) 0.05178(19) 0.0162(6) Uani 1 1 d
C13 C 0.5054(2) 0.08839(10) -0.10318(18) 0.0126(5) Uani 1 1 d
C14 C 0.3940(2) 0.09992(10) -0.16685(19) 0.0151(6) Uani 1 1 d
C15 C 0.3217(2) 0.05643(10) -0.2138(2) 0.0192(6) Uani 1 1 d
C16 C 0.3530(2) 0.15406(10) -0.18570(19) 0.0154(6) Uani 1 1 d
C17 C 0.8805(3) 0.02246(13) 0.5181(2) 0.0271(7) Uani 1 1 d
H17A H 0.9232(6) 0.0522(3) 0.4890(5) 0.0436(17) Uani 1 1 d
H17B H 0.8860(8) -0.0185(3) 0.4868(7) 0.055(2) Uani 1 1 d
C18 C 0.9319(3) 0.01990(13) 0.6349(2) 0.0315(8) Uani 1 1 d
H18A H 0.8843(9) -0.0058(3) 0.6651(6) 0.052(2) Uani 1 1 d
H18B H 1.0140(8) 0.0022(3) 0.6601(7) 0.057(3) Uani 1 1 d
C19 C 1.0329(3) 0.10287(15) 0.6888(3) 0.0343(8) Uani 1 1 d
H19A H 1.0479(8) 0.1005(4) 0.6182(8) 0.058(2) Uani 1 1 d
H19B H 1.1040(7) 0.0849(4) 0.7511(8) 0.068(3) Uani 1 1 d
C20 C 1.0206(3) 0.16180(15) 0.7141(3) 0.0343(8) Uani 1 1 d
H20A H 0.9990(8) 0.1642(4) 0.7808(5) 0.056(2) Uani 1 1 d
H20B H 1.1000(7) 0.1841(4) 0.7322(8) 0.067(3) Uani 1 1 d
C21 C 0.9273(4) 0.24321(17) 0.6441(3) 0.0467(12) Uani 1 1 d
H21A H 1.0040(11) 0.2655(5) 0.6576(10) 0.089(4) Uani 1 1 d
H21B H 0.9066(11) 0.2499(4) 0.7124(7) 0.072(3) Uani 1 1 d
C22 C 0.8358(5) 0.26621(17) 0.5510(4) 0.0548(13) Uani 1 1 d
H22A H 0.8303(13) 0.3110(4) 0.5586(11) 0.110(5) Uani 1 1 d
H22B H 0.8538(12) 0.2585(5) 0.4821(9) 0.082(4) Uani 1 1 d
C23 C 0.6477(5) 0.26244(18) 0.4572(3) 0.0513(13) Uani 1 1 d
H23B H 0.6609(11) 0.2574(4) 0.3852(7) 0.073(3) Uani 1 1 d
H23A H 0.6410(13) 0.3073(5) 0.4693(11) 0.111(5) Uani 1 1 d
C24 C 0.5443(5) 0.2341(2) 0.4496(3) 0.0579(15) Uani 1 1 d
H24A H 0.5404(11) 0.2320(7) 0.5258(7) 0.095(4) Uani 1 1 d
H24B H 0.4739(11) 0.2571(5) 0.3974(10) 0.087(4) Uani 1 1 d
C25 C 0.4534(4) 0.1484(3) 0.4126(5) 0.0679(17) Uani 1 1 d
H25A H 0.3763(9) 0.1673(7) 0.3609(14) 0.132(7) Uani 1 1 d
H25B H 0.4534(13) 0.1481(7) 0.4885(13) 0.113(6) Uani 1 1 d
C26 C 0.4612(4) 0.0906(3) 0.3765(4) 0.0671(18) Uani 1 1 d
H26A H 0.3888(8) 0.0664(7) 0.3687(11) 0.112(6) Uani 1 1 d
H26B H 0.4656(9) 0.0907(5) 0.2992(7) 0.088(4) Uani 1 1 d
C27 C 0.5819(4) 0.01432(19) 0.4153(3) 0.0450(10) Uani 1 1 d
H27A H 0.5785(9) 0.0178(5) 0.3381(7) 0.072(3) Uani 1 1 d
H27B H 0.5227(11) -0.0173(5) 0.4157(9) 0.082(4) Uani 1 1 d
C28 C 0.6958(4) -0.00148(13) 0.4865(3) 0.0403(10) Uani 1 1 d
H28A H 0.6998(9) -0.0050(3) 0.5652(8) 0.060(2) Uani 1 1 d
H15B H 0.7137(11) -0.0413(4) 0.4603(11) 0.084(4) Uani 1 1 d
H15 H 0.7676(9) -0.0019(3) 0.7822(8) 0.054(2) Uani 1 1 d
H16 H 0.7540(12) 0.0489(4) 0.8380(10) 0.079(3) Uani 1 1 d

loop_
_atom_site_aniso_label
_atom_site_aniso_U_11
_atom_site_aniso_U_22
_atom_site_aniso_U_33
_atom_site_aniso_U_23
_atom_site_aniso_U_13
_atom_site_aniso_U_12
Dy1 0.0082(5) 0.0074(4) 0.0113(4) 0.0001(3) 0.0025(3) 0.0001(3)
O1 0.0141(16) 0.0129(13) 0.0171(12) -0.0052(10) 0.0030(11) 0.0031(11)
O2 0.0068(15) 0.0150(13) 0.0189(12) -0.0018(9) 0.0016(10) -0.0021(10)
O3 0.0117(16) 0.0113(13) 0.0196(13) 0.0012(9) 0.0038(11) 0.0018(10)
O4 0.0144(17) 0.0128(13) 0.0177(12) -0.0021(9) 0.0024(11) -0.0016(10)
O5 0.018(2) 0.0179(16) 0.0191(13) 0.0037(11) 0.0083(12) 0.0029(12)
H1 0.030(4) 0.036(3) 0.041(3) 0.005(2) 0.018(3) 0.007(3)
H2 0.034(4) 0.030(3) 0.033(3) 0.011(2) 0.011(2) 0.008(2)
O6 0.047(2) 0.0126(16) 0.0250(16) -0.0037(12) 0.0224(16) -0.0048(13)
H3 0.050(4) 0.027(3) 0.035(3) 0.001(2) 0.026(3) -0.004(3)
H4 0.038(4) 0.023(3) 0.034(3) -0.004(2) 0.018(2) -0.003(2)
O7 0.012(2) 0.052(2) 0.0180(17) 0.0015(13) 0.0055(14) -0.0048(15)
H5 0.026(4) 0.060(4) 0.022(3) -0.001(2) 0.009(2) -0.006(3)
H6 0.023(4) 0.040(3) 0.038(3) -0.005(2) 0.008(3) -0.004(2)
O8 0.0162(17) 0.0134(14) 0.0162(13) 0.0013(10) 0.0003(12) -0.0034(11)
H7 0.029(3) 0.021(3) 0.040(3) 0.005(2) 0.008(2) -0.008(2)
H8 0.023(3) 0.028(3) 0.024(2) 0.0005(19) 0.000(2) -0.006(2)
O9 0.027(2) 0.0291(18) 0.0198(15) 0.0041(13) 0.0132(15) 0.0010(15)
H9 0.039(4) 0.048(4) 0.032(3) 0.004(3) 0.015(3) 0.005(3)
H10 0.041(5) 0.043(4) 0.041(3) 0.005(3) 0.023(3) 0.006(3)
O10 0.029(2) 0.0164(15) 0.0285(15) 0.0042(12) 0.0129(14) -0.0009(13)
O11 0.028(2) 0.0300(18) 0.0286(16) 0.0011(13) 0.0119(15) 0.0046(14)
O12 0.034(2) 0.0320(19) 0.0281(17) -0.0037(13) 0.0076(15) -0.0048(15)
O13 0.061(3) 0.0282(18) 0.0301(19) 0.0062(14) 0.0160(19) 0.016(2)
O14 0.025(3) 0.074(3) 0.035(2) 0.0148(19) 0.0172(17) 0.022(2)
O15 0.021(2) 0.061(3) 0.0269(17) 0.0099(16) 0.0070(15) -0.0075(18)
O16 0.177(9) 0.034(3) 0.079(4) 0.018(3) 0.091(5) 0.018(4)
O17 0.018(2) 0.0299(17) 0.0212(17) 0.0025(12) 0.0071(14) 0.0003(14)
H17 0.048(5) 0.043(4) 0.032(4) 0.003(3) 0.008(3) -0.003(3)
H18 0.027(4) 0.037(3) 0.044(3) -0.005(2) 0.016(3) -0.010(3)
N1 0.0124(11) 0.0180(10) 0.0271(9) -0.0033(7) 0.0021(8) -0.0008(8)
H1A 0.026(4) 0.029(3) 0.051(4) -0.007(3) 0.008(3) -0.003(2)
H1B 0.019(4) 0.035(4) 0.057(5) -0.001(3) 0.006(3) 0.001(2)
N2 0.0202(12) 0.0203(9) 0.0326(10) 0.0027(7) 0.0105(9) 0.0081(8)
N3 0.0124(11) 0.0219(10) 0.0387(11) -0.0055(8) 0.0052(8) -0.0023(7)
N4 0.0137(12) 0.0134(8) 0.0291(10) 0.0013(7) 0.0032(9) -0.0001(8)
H4A 0.021(4) 0.028(3) 0.051(4) 0.006(2) 0.014(3) 0.005(2)
H4B 0.032(4) 0.024(3) 0.049(3) -0.003(2) 0.014(3) -0.009(3)
N5 0.0164(12) 0.0222(9) 0.0375(11) -0.0106(8) 0.0051(9) -0.0066(8)
N6 0.0209(12) 0.0187(10) 0.0443(12) -0.0035(8) 0.0046(9) 0.0053(8)
N7 0.0156(13) 0.0164(11) 0.0400(12) -0.0027(8) -0.0022(10) 0.0005(8)
H7A 0.035(4) 0.019(3) 0.052(4) -0.009(2) 0.005(3) -0.007(2)
H7B 0.025(4) 0.033(3) 0.067(5) 0.000(3) -0.012(3) 0.009(3)
N8 0.0228(12) 0.0193(9) 0.0291(10) 0.0005(7) -0.0013(9) 0.0095(8)
N9 0.0157(11) 0.0232(9) 0.0249(9) -0.0017(7) 0.0017(8) -0.0038(7)
N10 0.0186(12) 0.0106(9) 0.0346(10) 0.0006(7) 0.0005(9) 0.0028(8)
H10A 0.023(4) 0.025(3) 0.045(3) -0.002(2) 0.003(3) 0.008(2)
H10B 0.030(4) 0.024(3) 0.071(6) 0.003(3) -0.001(4) -0.004(3)
N11 0.0228(13) 0.0143(11) 0.0420(13) -0.0019(7) 0.0027(9) -0.0081(8)
N12 0.0205(12) 0.0150(9) 0.0289(9) 0.0010(7) 0.0047(8) 0.0035(7)
N13 0.0243(14) 0.0280(12) 0.0308(11) 0.0031(9) 0.0137(11) 0.0050(9)
H11 0.053(5) 0.055(4) 0.032(3) 0.000(3) 0.013(3) 0.006(4)
H12 0.062(6) 0.051(5) 0.057(4) 0.010(4) 0.025(4) 0.001(4)
H13 0.045(5) 0.067(5) 0.043(4) 0.002(3) 0.024(4) 0.001(4)
H14 0.038(5) 0.049(4) 0.058(4) -0.001(3) 0.006(4) 0.018(3)
C1 0.0126(15) 0.0095(10) 0.0171(11) 0.0000(8) 0.0040(10) -0.0001(9)
C2 0.0159(15) 0.0099(11) 0.0177(11) -0.0013(8) 0.0047(10) 0.0000(9)
C3 0.0135(14) 0.0139(11) 0.0213(11) 0.0011(8) 0.0085(10) 0.0041(9)
C4 0.0129(15) 0.0137(11) 0.0248(12) -0.0029(9) 0.0058(10) -0.0009(9)
C5 0.0111(14) 0.0141(11) 0.0139(10) -0.0021(8) 0.0020(9) 0.0002(9)
C6 0.0088(14) 0.0161(12) 0.0174(11) -0.0008(8) 0.0041(9) -0.0012(9)
C7 0.0117(14) 0.0163(12) 0.0216(12) -0.0026(9) 0.0017(10) -0.0007(9)
C8 0.0137(15) 0.0171(12) 0.0242(12) -0.0021(9) 0.0027(10) 0.0028(10)
C9 0.0151(15) 0.0099(10) 0.0180(11) -0.0008(9) 0.0033(10) -0.0002(9)
C10 0.0151(15) 0.0093(11) 0.0210(11) 0.0014(8) 0.0026(10) 0.0020(9)
C11 0.0186(15) 0.0123(11) 0.0185(11) -0.0004(8) 0.0010(10) 0.0046(10)
C12 0.0143(15) 0.0152(11) 0.0177(11) 0.0013(8) 0.0048(10) 0.0004(9)
C13 0.0091(13) 0.0118(11) 0.0146(10) -0.0007(8) 0.0021(9) 0.0001(9)
C14 0.0125(14) 0.0125(11) 0.0172(11) 0.0019(8) 0.0023(10) -0.0002(9)
C15 0.0146(15) 0.0120(12) 0.0260(12) -0.0004(9) 0.0024(10) -0.0027(9)
C16 0.0138(14) 0.0112(11) 0.0186(11) 0.0017(8) 0.0034(9) 0.0024(9)
C17 0.033(2) 0.0239(15) 0.0256(14) 0.0020(11) 0.0124(13) 0.0095(13)
H17A 0.041(4) 0.048(4) 0.042(3) 0.004(3) 0.017(3) 0.001(3)
H17B 0.070(6) 0.039(4) 0.062(5) -0.008(3) 0.034(4) 0.019(4)
C18 0.042(2) 0.0235(16) 0.0280(15) 0.0081(12) 0.0127(14) 0.0142(14)
H18A 0.075(7) 0.046(4) 0.037(4) 0.014(3) 0.025(4) 0.004(4)
H18B 0.046(6) 0.062(6) 0.053(5) 0.011(3) 0.007(4) 0.032(4)
C19 0.0192(19) 0.0421(19) 0.0379(18) -0.0001(14) 0.0071(15) 0.0030(13)
H19A 0.052(6) 0.074(6) 0.070(6) -0.012(4) 0.048(5) -0.001(4)
H19B 0.033(5) 0.077(6) 0.080(6) 0.008(5) 0.006(4) 0.017(4)
C20 0.027(2) 0.0410(19) 0.0300(16) -0.0044(13) 0.0065(14) -0.0067(14)
H20A 0.069(6) 0.064(5) 0.029(3) -0.003(3) 0.013(3) 0.001(4)
H20B 0.037(5) 0.079(6) 0.072(6) -0.012(5) 0.007(4) -0.017(4)
C21 0.058(3) 0.0319(19) 0.043(2) -0.0024(15) 0.011(2) -0.0129(18)
H21A 0.092(9) 0.064(6) 0.096(8) -0.002(6) 0.019(7) -0.050(6)
H21B 0.110(9) 0.055(5) 0.041(4) -0.013(3) 0.020(5) 0.004(5)
C22 0.083(4) 0.0244(19) 0.055(3) 0.0133(17) 0.024(2) -0.003(2)
H22A 0.145(12) 0.030(4) 0.115(10) 0.019(5) 0.006(9) -0.013(6)
H22B 0.107(10) 0.078(7) 0.062(6) 0.027(5) 0.033(7) -0.010(6)
C23 0.074(4) 0.0360(19) 0.037(2) 0.0098(15) 0.013(2) 0.033(2)
H23B 0.105(9) 0.064(5) 0.039(5) 0.019(4) 0.018(5) 0.012(5)
H23A 0.136(12) 0.052(6) 0.119(10) 0.013(6) 0.022(9) 0.053(7)
C24 0.064(4) 0.079(3) 0.035(2) 0.010(2) 0.024(2) 0.053(3)
H24A 0.086(9) 0.170(12) 0.040(5) -0.001(6) 0.038(5) 0.051(9)
H24B 0.075(8) 0.097(8) 0.083(7) 0.013(6) 0.024(6) 0.059(7)
C25 0.024(3) 0.099(4) 0.093(4) 0.056(3) 0.035(3) 0.031(2)
H25A 0.030(6) 0.168(14) 0.188(16) 0.107(13) 0.032(8) 0.048(7)
H25B 0.105(11) 0.146(13) 0.136(12) 0.072(10) 0.100(10) 0.075(10)
C26 0.017(2) 0.111(5) 0.058(3) 0.046(3) -0.0017(19) -0.014(2)
H26A 0.029(6) 0.151(12) 0.127(10) 0.073(9) 0.001(6) -0.029(6)
H26B 0.073(7) 0.119(9) 0.041(5) 0.026(5) -0.010(4) -0.034(6)
C27 0.040(3) 0.057(2) 0.040(2) -0.0119(17) 0.0177(18) -0.025(2)
H27A 0.072(7) 0.108(8) 0.036(4) -0.014(4) 0.022(4) -0.035(6)
H27B 0.080(9) 0.085(7) 0.085(8) -0.018(6) 0.036(7) -0.054(7)
C28 0.055(3) 0.0208(18) 0.049(2) -0.0027(13) 0.025(2) -0.0140(14)
H28A 0.068(7) 0.050(5) 0.062(5) 0.022(4) 0.027(5) -0.002(4)
H15B 0.106(9) 0.024(4) 0.140(10) -0.022(5) 0.067(8) -0.013(5)
H15 0.073(7) 0.034(5) 0.059(5) -0.003(3) 0.029(4) 0.000(3)
H16 0.115(10) 0.059(6) 0.080(7) -0.003(5) 0.056(7) 0.010(6)

loop_
_atom_type_symbol
_atom_type_scat_dispersion_real
_atom_type_scat_dispersion_imag
_atom_type_scat_Cromer_Mann_a1
_atom_type_scat_Cromer_Mann_b1
_atom_type_scat_Cromer_Mann_a2
_atom_type_scat_Cromer_Mann_b2
_atom_type_scat_Cromer_Mann_a3
_atom_type_scat_Cromer_Mann_b3
_atom_type_scat_Cromer_Mann_a4
_atom_type_scat_Cromer_Mann_b4
_atom_type_scat_Cromer_Mann_c
_atom_type_scat_source
C 0.0000 0.0000 0.0000 0.0000 0.0000 0.0000 0.0000 0.0000 0.0000 0.0000 6.6484 'Neutron Data Booklet 2nd Ed July 2003, ILL Table 1.1'
H 0.0000 0.0000 0.0000 0.0000 0.0000 0.0000 0.0000 0.0000 0.0000 0.0000 -3.7409 'Neutron Data Booklet 2nd Ed July 2003, ILL Table 1.1'
N 0.0000 0.0000 0.0000 0.0000 0.0000 0.0000 0.0000 0.0000 0.0000 0.0000 9.3600 'Neutron Data Booklet 2nd Ed July 2003, ILL Table 1.1'
O 0.0000 0.0000 0.0000 0.0000 0.0000 0.0000 0.0000 0.0000 0.0000 0.0000 5.8050 'Neutron Data Booklet 2nd Ed July 2003, ILL Table 1.1'
Dy 0.0000 0.0000 0.0000 0.0000 0.0000 0.0000 0.0000 0.0000 0.0000 0.0000 16.900 'Neutron Data Booklet 2nd Ed July 2003, ILL Table 1.1'

loop_
_geom_angle_atom_site_label_1
_geom_angle_atom_site_label_2
_geom_angle_atom_site_label_3
_geom_angle
O2 Dy1 O3 88.56(11)
O2 Dy1 O8 74.58(11)
O3 Dy1 O8 137.50(11)
O2 Dy1 O1 89.90(11)
O3 Dy1 O1 147.06(12)
O8 Dy1 O1 73.00(11)
O2 Dy1 O4 147.73(12)
O3 Dy1 O4 81.93(10)
O8 Dy1 O4 131.07(11)
O1 Dy1 O4 82.00(10)
O2 Dy1 O7 142.06(12)
O3 Dy1 O7 106.78(13)
O8 Dy1 O7 70.78(13)
O1 Dy1 O7 94.36(13)
O4 Dy1 O7 70.00(12)
O2 Dy1 O6 79.43(13)
O3 Dy1 O6 69.60(11)
O8 Dy1 O6 69.08(11)
O1 Dy1 O6 142.07(12)
O4 Dy1 O6 124.62(13)
O7 Dy1 O6 74.22(14)
O2 Dy1 O5 72.98(12)
O3 Dy1 O5 74.60(11)
O8 Dy1 O5 132.73(13)
O1 Dy1 O5 73.52(11)
O4 Dy1 O5 74.76(12)
O7 Dy1 O5 144.03(13)
O6 Dy1 O5 134.84(12)
C1 O1 Dy1 136.5(2)
N1 O1 Dy1 106.77(13)
C5 O2 Dy1 138.5(2)
N4 O2 Dy1 108.08(14)
C9 O3 Dy1 141.3(2)
N7 O3 Dy1 110.70(13)
C13 O4 Dy1 135.0(2)
N10 O4 Dy1 105.84(12)
Dy1 O5 H1 116.1(4)
Dy1 O5 H2 120.1(5)
H1 O5 H2 104.6(7)
Dy1 O6 H3 115.1(4)
Dy1 O6 H4 131.3(4)
H3 O6 H4 110.8(6)
Dy1 O7 H5 112.8(5)
Dy1 O7 H6 136.7(5)
H5 O7 H6 108.0(7)
Dy1 O8 H7 125.8(4)
Dy1 O8 H8 123.7(4)
H7 O8 H8 110.4(5)
H9 O9 H10 106.3(7)
C28 O10 C17 114.0(3)
C19 O11 C18 112.7(4)
C21 O12 C20 112.1(3)
C23 O13 C22 110.5(4)
C25 O14 C24 112.7(5)
C26 O15 C27 113.0(4)
H15 O16 H16 111.3(11)
H17 O17 H18 107.8(7)
C1 N1 H1A 119.0(4)
O1 N1 H1A 89.9(4)
C1 N1 H1B 121.9(5)
O1 N1 H1B 150.9(4)
H1A N1 H1B 119.2(6)
C5 N4 H4A 118.9(4)
O2 N4 H4A 90.0(4)
C5 N4 H4B 122.6(4)
O2 N4 H4B 151.6(4)
H4A N4 H4B 118.4(5)
C9 N7 H7A 118.1(4)
O3 N7 H7A 89.0(4)
C9 N7 H7B 121.1(5)
O3 N7 H7B 150.2(5)
H7A N7 H7B 119.7(6)
C13 N10 H10A 118.1(4)
O4 N10 H10A 88.8(4)
C13 N10 H10B 122.0(5)
O4 N10 H10B 151.4(5)
H10A N10 H10B 119.6(6)
H11 N13 H12 108.8(7)
H11 N13 H13 107.9(7)
H12 N13 H13 108.6(8)
H11 N13 H14 109.2(7)
H12 N13 H14 108.8(8)
H13 N13 H14 113.5(7)
O1 C1 N1 120.3(3)
O1 C1 C2 120.9(3)
N1 C1 C2 118.8(2)
C3 C2 C4 119.4(2)
C3 C2 C1 120.1(2)
C4 C2 C1 120.5(2)
N2 C3 C2 176.5(3)
N3 C4 C2 178.9(3)
O2 C5 N4 120.2(3)
O2 C5 C6 120.7(2)
N4 C5 C6 119.1(2)
C8 C6 C7 119.5(2)
C8 C6 C5 119.7(2)
C7 C6 C5 120.8(2)
N5 C7 C6 178.2(3)
N6 C8 C6 179.4(4)
O3 C9 N7 119.8(3)
O3 C9 C10 121.6(3)
N7 C9 C10 118.6(2)
C11 C10 C12 118.4(2)
C11 C10 C9 120.2(2)
C12 C10 C9 121.3(2)
N8 C11 C10 178.2(3)
N9 C12 C10 177.1(3)
O4 C13 N10 119.5(3)
O4 C13 C14 121.8(2)
N10 C13 C14 118.6(2)
C15 C14 C16 118.0(2)
C15 C14 C13 119.9(2)
C16 C14 C13 122.1(2)
N11 C15 C14 177.5(3)
N12 C16 C14 178.1(3)
O10 C17 C18 112.7(3)
O10 C17 H17A 106.1(5)
C18 C17 H17A 110.9(5)
O10 C17 H17B 109.3(6)
C18 C17 H17B 109.1(5)
H17A C17 H17B 108.7(7)
O11 C18 C17 111.4(3)
O11 C18 H18A 106.4(6)
C17 C18 H18A 111.5(6)
O11 C18 H18B 110.0(6)
C17 C18 H18B 109.7(6)
H18A C18 H18B 107.6(8)
O11 C19 C20 109.1(3)
O11 C19 H19A 111.2(6)
C20 C19 H19A 110.1(6)
O11 C19 H19B 109.3(7)
C20 C19 H19B 109.1(6)
H19A C19 H19B 107.9(9)
O12 C20 C19 108.9(3)
C19 C20 C21 142.7(3)
O12 C20 H20A 110.4(6)
C19 C20 H20A 110.3(6)
C21 C20 H20A 92.7(6)
O12 C20 H20B 109.1(7)
C19 C20 H20B 109.5(7)
C21 C20 H20B 89.1(6)
H20A C20 H20B 108.5(8)
O12 C21 C22 108.7(4)
C22 C21 C20 142.8(3)
O12 C21 H21A 110.9(9)
C22 C21 H21A 110.1(8)
C20 C21 H21A 92.4(8)
O12 C21 H21B 111.0(6)
C22 C21 H21B 108.5(8)
C20 C21 H21B 91.4(6)
H21A C21 H21B 107.5(10)
O13 C22 C21 108.8(4)
C21 C22 C23 143.4(4)
O13 C22 H22A 111.4(10)
C21 C22 H22A 110.1(8)
C23 C22 H22A 89.8(8)
O13 C22 H22B 109.8(8)
C21 C22 H22B 109.3(8)
C23 C22 H22B 92.4(8)
H22A C22 H22B 107.4(11)
O13 C23 C24 108.9(4)
C24 C23 C22 143.7(3)
O13 C23 H23B 110.0(7)
C24 C23 H23B 110.6(8)
C22 C23 H23B 90.5(8)
O13 C23 H23A 110.2(8)
C24 C23 H23A 109.6(10)
C22 C23 H23A 90.3(9)
H23B C23 H23A 107.5(11)
O14 C24 C23 109.5(4)
O14 C24 H24A 108.5(10)
C23 C24 H24A 109.9(10)
O14 C24 H24B 110.2(9)
C23 C24 H24B 109.3(10)
H24A C24 H24B 109.4(10)
O14 C25 C26 109.1(5)
O14 C25 H25A 110.2(9)
C26 C25 H25A 109.4(13)
O14 C25 H25B 109.4(12)
C26 C25 H25B 111.0(10)
H25A C25 H25B 107.8(13)
O15 C26 C25 108.0(5)
O15 C26 H26A 110.2(7)
C25 C26 H26A 111.0(12)
O15 C26 H26B 109.9(8)
C25 C26 H26B 111.4(8)
H26A C26 H26B 106.3(11)
O15 C27 C28 107.9(3)
O15 C27 H27A 110.3(8)
C28 C27 H27A 109.4(8)
O15 C27 H27B 110.4(9)
C28 C27 H27B 110.6(9)
H27A C27 H27B 108.2(9)
O10 C28 C27 108.2(3)
O10 C28 H28A 111.1(6)
C27 C28 H28A 109.8(7)
O10 C28 H15B 110.6(7)
C27 C28 H15B 107.0(8)
H28A C28 H15B 110.1(9)

loop_
_geom_bond_atom_site_label_1
_geom_bond_atom_site_label_2
_geom_bond_distance
Dy1 O2 2.302(3)
Dy1 O3 2.342(3)
Dy1 O8 2.363(3)
Dy1 O1 2.364(3)
Dy1 O4 2.392(3)
Dy1 O7 2.422(4)
Dy1 O6 2.431(3)
Dy1 O5 2.446(4)
O1 C1 1.276(4)
O1 N1 2.267(4)
O2 C5 1.266(4)
O2 N4 2.257(3)
O3 C9 1.268(4)
O3 N7 2.249(4)
O4 C13 1.273(4)
O4 N10 2.256(3)
O5 H1 0.966(10)
O5 H2 0.965(7)
O6 H3 0.962(8)
O6 H4 0.958(7)
O7 H5 0.977(7)
O7 H6 0.958(9)
O8 H7 0.974(6)
O8 H8 0.972(6)
O9 H9 0.967(8)
O9 H10 0.967(11)
O10 C28 1.417(5)
O10 C17 1.418(5)
O11 C19 1.419(6)
O11 C18 1.427(5)
O12 C21 1.401(6)
O12 C20 1.411(5)
O13 C23 1.409(6)
O13 C22 1.416(8)
O14 C25 1.403(8)
O14 C24 1.423(7)
O15 C26 1.409(6)
O15 C27 1.423(7)
O16 H15 0.914(11)
O16 H16 0.912(17)
O17 H17 0.952(8)
O17 H18 0.968(9)
N1 C1 1.337(3)
N1 H1A 1.007(6)
N1 H1B 1.013(8)
N2 C3 1.156(3)
N3 C4 1.157(4)
N4 C5 1.338(3)
N4 H4A 1.005(8)
N4 H4B 1.011(6)
N5 C7 1.154(3)
N6 C8 1.161(4)
N7 C9 1.332(3)
N7 H7A 0.991(6)
N7 H7B 1.000(6)
N8 C11 1.160(3)
N9 C12 1.157(3)
N10 C13 1.338(3)
N10 H10A 1.011(7)
N10 H10B 0.992(7)
N11 C15 1.158(3)
N12 C16 1.156(3)
N13 H11 1.020(8)
N13 H12 1.041(9)
N13 H13 1.013(10)
N13 H14 1.022(8)
C1 C2 1.427(3)
C2 C3 1.407(4)
C2 C4 1.409(4)
C5 C6 1.431(4)
C6 C8 1.399(4)
C6 C7 1.405(3)
C9 C10 1.428(3)
C10 C11 1.396(3)
C10 C12 1.399(4)
C13 C14 1.423(4)
C14 C15 1.403(3)
C14 C16 1.405(3)
C17 C18 1.519(4)
C17 H17A 1.088(9)
C17 H17B 1.099(7)
C18 H18A 1.083(10)
C18 H18B 1.091(10)
C19 C20 1.496(5)
C19 H19A 1.090(10)
C19 H19B 1.096(9)
C20 H20A 1.086(9)
C20 H20B 1.119(10)
C21 C22 1.504(6)
C21 H21A 1.099(12)
C21 H21B 1.110(13)
C22 H22A 1.094(11)
C22 H22B 1.102(16)
C23 C24 1.496(9)
C23 H23B 1.103(12)
C23 H23A 1.108(12)
C24 H24A 1.098(10)
C24 H24B 1.089(10)
C25 C26 1.507(10)
C25 H25A 1.097(10)
C25 H25B 1.070(18)
C26 H26A 1.091(11)
C26 H26B 1.114(13)
C27 C28 1.500(7)
C27 H27A 1.077(10)
C27 H27B 1.096(10)
C28 H28A 1.093(11)
C28 H15B 1.091(10)

loop_
_geom_hbond_atom_site_label_D
_geom_hbond_atom_site_label_H
_geom_hbond_atom_site_label_A
_geom_hbond_distance_DH
_geom_hbond_distance_HA
_geom_hbond_distance_DA
_geom_hbond_angle_DHA
_geom_hbond_site_symmetry_A
O5 H1 N2 0.966(10) 1.926(8) 2.892(5) 178.1(7) 3_755
O5 H2 N5 0.965(7) 1.897(6) 2.852(4) 169.7(6) 4_565
O6 H3 O9 0.962(8) 1.792(8) 2.718(5) 160.7(7) .
O6 H4 N12 0.958(7) 1.916(6) 2.854(4) 165.5(6) 4_666
O7 H5 O9 0.977(7) 1.807(7) 2.765(5) 166.0(7) .
O7 H6 N3 0.958(9) 1.978(8) 2.918(5) 166.4(6) 3_655
O8 H7 N11 0.974(6) 1.789(6) 2.759(4) 173.7(6) 3_655
O8 H8 N8 0.972(6) 1.797(5) 2.768(3) 176.0(6) 4_666
O9 H9 O10 0.967(8) 1.849(7) 2.810(5) 172.2(8) .
O9 H10 O14 0.967(11) 1.788(9) 2.753(7) 175.1(7) .
O16 H16 O5 0.912(17) 2.612(12) 3.311(8) 134.0(10) 1_556
O16 H15 N6 0.914(11) 2.019(9) 2.909(7) 164.1(10) 3_756
O17 H17 O4 0.952(8) 2.168(8) 3.050(5) 153.4(8) 1_556
O17 H17 O5 0.952(8) 2.484(8) 3.156(5) 127.6(7) 1_556
O17 H18 N9 0.968(9) 1.911(7) 2.819(4) 155.2(6) 4_566
N1 H1A O2 1.007(6) 2.122(7) 3.076(3) 157.3(6) .
N4 H4A O3 1.005(8) 2.091(8) 3.036(4) 155.9(5) .
N4 H4B O17 1.011(6) 2.086(7) 3.068(4) 163.4(6) 4_665
N7 H7A O4 0.991(6) 1.943(7) 2.879(3) 156.4(6) .
N10 H10A O1 1.011(7) 1.928(7) 2.885(4) 156.8(5) .
N13 H11 O10 1.020(8) 2.550(9) 3.142(5) 116.7(6) .
N13 H11 O15 1.020(8) 2.006(9) 3.012(5) 168.4(8) .
N13 H12 O12 1.041(9) 2.498(11) 3.103(5) 116.3(7) .
N13 H12 O13 1.041(9) 1.922(9) 2.944(5) 166.8(8) .
N13 H13 O17 1.013(10) 1.876(10) 2.865(5) 164.5(7) .
N13 H14 O11 1.022(8) 1.911(9) 2.902(5) 162.5(8) .
